data_4305431
loop_
_publ_author_name
'Junhua Jia'
'Alexander J. Blake'
'Neil R. Champness'
'Peter Hubberstey'
'Claire Wilson'
'Martin Schr\"oder'

_publ_section_title
;
Multi-Dimensional Transition-Metal Coordination Polymers of
4,4'-Bipyridine-N,N'-dioxide: 1D Chains and 2D Sheets
;
_journal_name_full 'Inorganic Chemistry'
_journal_page_first 8652
_journal_page_last 8664
_journal_paper_doi 10.1021/ic800422g
_journal_volume 47
_journal_year 2008
_chemical_formula_moiety 'C20.50 H16 Cu F3 N4 O4.52 Si0.50, C8 H20 N, 2(Sb F6), C H4 O'
_chemical_formula_structural '{[Cu 2(SbF6) 0.5(SiF6) (C8H20N) 2(C10H8N2O2) 0.5(CH4O)]0.6(CH4O)}'
_chemical_formula_sum 'C29.1 H40.4 Cu F15 N5 O5.1 Sb2 Si0.5'
_chemical_formula_weight 1147.95
_chemical_name_systematic
; 
 ? 
;
_space_group_IT_number 87
_symmetry_cell_setting tetragonal
_symmetry_space_group_name_Hall '-I 4'
_symmetry_space_group_name_H-M 'I 4/m'
_atom_sites_solution_hydrogens geom
_atom_sites_solution_primary direct
_atom_sites_solution_secondary difmap
_audit_creation_method 'enCIFer editing of SHELXL97 CIF output'
_cell_angle_alpha 90.00
_cell_angle_beta 90.00
_cell_angle_gamma 90.00
_cell_formula_units_Z 4
_cell_length_a 16.9501(8)
_cell_length_b 16.9501(8)
_cell_length_c 15.3669(14)
_cell_measurement_reflns_used 4976
_cell_measurement_temperature 150(2)
_cell_measurement_theta_max 27.1
_cell_measurement_theta_min 2.4
_cell_volume 4415.0(5)
_computing_cell_refinement 'Bruker SAINT version 6.36A (Bruker, 2000)'
_computing_data_collection 'Bruker SMART version 5.625 (Bruker, 2001)'
_computing_data_reduction 'Bruker SAINT; SHELXTL (Sheldrick, 2008)'
_computing_publication_material 'enCIFer(Allen et al.,2004);PLATON(Spek,2003)'
_computing_structure_refinement 'SHELXL97 (Sheldrick, 2008)'
_computing_structure_solution 'SHELXS97 (Sheldrick, 2008)'
_diffrn_ambient_temperature 150(2)
_diffrn_measured_fraction_theta_full 0.995
_diffrn_measured_fraction_theta_max 0.995
_diffrn_measurement_device_type 'Bruker SMART APEX CCD area detector'
_diffrn_measurement_method omega
_diffrn_radiation_monochromator graphite
_diffrn_radiation_source 'sealed tube'
_diffrn_radiation_type MoK\a
_diffrn_radiation_wavelength 0.71073
_diffrn_reflns_av_R_equivalents 0.0187
_diffrn_reflns_av_sigmaI/netI 0.0158
_diffrn_reflns_limit_h_max 9
_diffrn_reflns_limit_h_min -21
_diffrn_reflns_limit_k_max 21
_diffrn_reflns_limit_k_min -21
_diffrn_reflns_limit_l_max 19
_diffrn_reflns_limit_l_min -19
_diffrn_reflns_number 2624
_diffrn_reflns_theta_full 27.47
_diffrn_reflns_theta_max 27.47
_diffrn_reflns_theta_min 2.65
_diffrn_standards_decay_% 0
_diffrn_standards_number 0
_exptl_absorpt_coefficient_mu 1.809
_exptl_absorpt_correction_T_max 1.000
_exptl_absorpt_correction_T_min 0.867
_exptl_absorpt_correction_type multi-scan
_exptl_absorpt_process_details 'Bruker SADABS v2.03'
_exptl_crystal_colour RED
_exptl_crystal_density_diffrn 1.727
_exptl_crystal_density_method 'not measured'
_exptl_crystal_description 'Hexagonal plate'
_exptl_crystal_F_000 2255
_exptl_crystal_size_max 0.174
_exptl_crystal_size_mid 0.121
_exptl_crystal_size_min 0.079
_platon_squeeze_details ' ?'
_refine_diff_density_max 2.37
_refine_diff_density_min -1.44
_refine_diff_density_rms 0.18
_refine_ls_extinction_method none
_refine_ls_goodness_of_fit_ref 1.11
_refine_ls_hydrogen_treatment constr
_refine_ls_matrix_type full
_refine_ls_number_parameters 132
_refine_ls_number_reflns 2619
_refine_ls_number_restraints 55
_refine_ls_restrained_S_all 1.10
_refine_ls_R_factor_all 0.0922
_refine_ls_R_factor_gt 0.0870
_refine_ls_shift/su_max 0.000
_refine_ls_shift/su_mean 0.000
_refine_ls_structure_factor_coef Fsqd
_refine_ls_weighting_details 'calc w=1/[\s^2^(Fo^2^)+(0.1177P)^2^+60.16P] where P=(Fo^2^+2Fc^2^)/3'
_refine_ls_weighting_scheme calc
_refine_ls_wR_factor_gt 0.247
_refine_ls_wR_factor_ref 0.251
_reflns_number_gt 2339
_reflns_number_total 2619
_reflns_threshold_expression >2sigma(I)
_cod_data_source_file ic800422g-file001_09.cif
_cod_data_source_block compound_9_sbcuno
_cod_depositor_comments
;
The following automatic conversions were performed:
'_symmetry_cell_setting' value 'Tetragonal' changed to 'tetragonal'
according to '/home/saulius/struct/CIF-dictionaries/cif_core.dic'
dictionary named 'cif_core.dic' version 2.4.1 from 2010-06-29.

Automatic conversion script
Id: cif_fix_enum 1527 2010-12-29 10:47:43Z saulius 
;
_cod_original_cell_volume 4415(1)
_cod_original_formula_sum 'C29.10 H40.40 Cu F15 N5 O5.10 Sb2 Si0.50'
_cod_database_code 4305431

loop_
_symmetry_equiv_pos_as_xyz
'x, y, z'
'-x, -y, z'
'-y, x, z'
'y, -x, z'
'x+1/2, y+1/2, z+1/2'
'-x+1/2, -y+1/2, z+1/2'
'-y+1/2, x+1/2, z+1/2'
'y+1/2, -x+1/2, z+1/2'
'-x, -y, -z'
'x, y, -z'
'y, -x, -z'
'-y, x, -z'
'-x+1/2, -y+1/2, -z+1/2'
'x+1/2, y+1/2, -z+1/2'
'y+1/2, -x+1/2, -z+1/2'
'-y+1/2, x+1/2, -z+1/2'

loop_
_atom_site_label
_atom_site_type_symbol
_atom_site_fract_x
_atom_site_fract_y
_atom_site_fract_z
_atom_site_U_iso_or_equiv
_atom_site_adp_type
_atom_site_occupancy
_atom_site_symmetry_multiplicity
_atom_site_calc_flag
_atom_site_refinement_flags
_atom_site_disorder_assembly
_atom_site_disorder_group
Cu Cu 0.0000 0.0000 0.23442(10) 0.0304(4) Uani 1 4 d S . .
O1 O -0.0002(2) 0.1138(2) 0.2296(3) 0.0389(11) Uani 1 1 d . . .
N1 N -0.0700(3) 0.1511(3) 0.2363(4) 0.0340(11) Uani 1 1 d . . .
C1 C -0.1050(5) 0.1574(5) 0.3129(5) 0.0527(19) Uani 1 1 d . . .
H1A H -0.0808 0.1353 0.3630 0.063 Uiso 1 1 calc R . .
C2 C -0.1767(5) 0.1960(5) 0.3204(5) 0.057(2) Uani 1 1 d . . .
H2A H -0.2021 0.1998 0.3753 0.068 Uiso 1 1 calc R . .
C3 C -0.2116(3) 0.2294(3) 0.2461(4) 0.0340(12) Uani 1 1 d . . .
C4 C -0.1736(4) 0.2199(4) 0.1698(5) 0.0463(16) Uani 1 1 d . . .
H4A H -0.1963 0.2406 0.1182 0.056 Uiso 1 1 calc R . .
C5 C -0.1024(4) 0.1805(4) 0.1650(5) 0.0451(16) Uani 1 1 d . . .
H5A H -0.0766 0.1746 0.1105 0.054 Uiso 1 1 calc R . .
Sb Sb 0.07247(6) 0.29252(6) 0.0000 0.0670(4) Uani 1 2 d SD . .
F3A F 0.0721(3) 0.2922(3) 0.1215(5) 0.091(2) Uiso 1 1 d D A .
F1A F 0.0508(14) 0.4009(6) 0.0000 0.074(7) Uiso 0.47(4) 2 d SPD A 1
F2A F 0.1806(6) 0.3136(15) 0.0000 0.104(8) Uiso 0.47(4) 2 d SPD A 1
F5A F -0.0363(6) 0.2714(15) 0.0000 0.104(8) Uiso 0.47(4) 2 d SPD A 1
F6A F 0.0932(16) 0.1839(6) 0.0000 0.125(10) Uiso 0.47(4) 2 d SPD A 1
F1A' F 0.0897(15) 0.4029(8) 0.0000 0.110(8) Uiso 0.53(4) 2 d SPD A 2
F2A' F 0.1831(8) 0.2755(14) 0.0000 0.089(7) Uiso 0.53(4) 2 d SPD A 2
F5A' F -0.0381(8) 0.3096(15) 0.0000 0.121(9) Uiso 0.53(4) 2 d SPD A 2
F6A' F 0.0554(14) 0.1823(8) 0.0000 0.087(7) Uiso 0.53(4) 2 d SPD A 2
Si Si 0.0000 0.0000 0.5000 0.0328(9) Uani 1 8 d SD . .
F1 F 0.0783(6) 0.0610(7) 0.5000 0.046(3) Uiso 0.50 2 d SPD . .
F1' F 0.0959(5) 0.0256(7) 0.5000 0.037(2) Uiso 0.50 2 d SPD . .
F2 F 0.0000 0.0000 0.3908(5) 0.0443(17) Uani 1 4 d S . .
N1E N 0.0000 0.5000 0.2500 0.070(4) Uani 1 4 d SD . .
C1E C -0.0202(13) 0.4349(9) 0.3098(11) 0.144(7) Uiso 1 1 d D . .
C2E C -0.0596(17) 0.3653(14) 0.2647(19) 0.123(9) Uiso 0.60 1 d PD B 1
C2E' C 0.037(3) 0.366(3) 0.310(4) 0.17(2) Uiso 0.40 1 d PD B 2
C1S C 0.0000 0.0000 0.0000 0.082(8) Uiso 1 8 d SD . .
O1S O 0.017(7) 0.034(4) 0.0818(18) 0.10(2) Uiso 0.13 1 d PD . .

loop_
_atom_site_aniso_label
_atom_site_aniso_U_11
_atom_site_aniso_U_22
_atom_site_aniso_U_33
_atom_site_aniso_U_23
_atom_site_aniso_U_13
_atom_site_aniso_U_12
Cu 0.0200(4) 0.0200(4) 0.0512(9) 0.000 0.000 0.000
O1 0.0220(18) 0.0242(18) 0.071(3) 0.0074(19) 0.0056(19) 0.0038(14)
N1 0.027(2) 0.020(2) 0.055(3) 0.002(2) 0.001(2) 0.0029(16)
C1 0.054(4) 0.058(4) 0.045(4) 0.010(3) -0.001(3) 0.030(3)
C2 0.061(5) 0.067(5) 0.041(4) 0.010(3) 0.006(3) 0.037(4)
C3 0.037(3) 0.028(3) 0.037(3) 0.001(2) -0.005(2) 0.009(2)
C4 0.042(3) 0.054(4) 0.043(3) 0.002(3) -0.004(3) 0.018(3)
C5 0.041(3) 0.053(4) 0.041(3) 0.003(3) 0.006(3) 0.014(3)
Sb 0.0841(7) 0.0589(6) 0.0581(6) 0.000 0.000 -0.0053(4)
Si 0.0355(14) 0.0355(14) 0.027(2) 0.000 0.000 0.000
F2 0.052(3) 0.052(3) 0.029(3) 0.000 0.000 0.000
N1E 0.061(5) 0.061(5) 0.087(11) 0.000 0.000 0.000

loop_
_atom_type_symbol
_atom_type_description
_atom_type_scat_dispersion_real
_atom_type_scat_dispersion_imag
_atom_type_scat_source
C C 0.0033 0.0016 'International Tables Vol C Tables 4.2.6.8 and 6.1.1.4'
H H 0.0000 0.0000 'International Tables Vol C Tables 4.2.6.8 and 6.1.1.4'
N N 0.0061 0.0033 'International Tables Vol C Tables 4.2.6.8 and 6.1.1.4'
O O 0.0106 0.0060 'International Tables Vol C Tables 4.2.6.8 and 6.1.1.4'
F F 0.0171 0.0103 'International Tables Vol C Tables 4.2.6.8 and 6.1.1.4'
Si Si 0.0817 0.0704 'International Tables Vol C Tables 4.2.6.8 and 6.1.1.4'
Cu Cu 0.3201 1.2651 'International Tables Vol C Tables 4.2.6.8 and 6.1.1.4'
Sb Sb -0.5866 1.5461 'International Tables Vol C Tables 4.2.6.8 and 6.1.1.4'

loop_
_geom_angle_atom_site_label_1
_geom_angle_atom_site_label_2
_geom_angle_atom_site_label_3
_geom_angle
_geom_angle_site_symmetry_1
_geom_angle_site_symmetry_3
_geom_angle_publ_flag
O1 Cu O1 89.915(13) 4 . ?
O1 Cu O1 175.6(3) 2 . ?
O1 Cu F2 92.21(16) . . ?
O1 Cu O1S 101.7(16) . 2 ?
O1 Cu O1S 81(3) 3 2 ?
F2 Cu O1S 164.5(10) . 2 ?
O1 Cu O1S 74.0(16) 4 4 ?
O1 Cu O1S 95(3) . 4 ?
N1 O1 Cu 118.0(3) . . ?
C1 N1 C5 121.4(5) . . ?
C1 N1 O1 120.0(5) . . ?
C5 N1 O1 118.6(6) . . ?
N1 C1 C2 120.4(7) . . ?
C1 C2 C3 119.5(7) . . ?
C4 C3 C2 117.2(6) . . ?
C4 C3 C3 123.2(7) . 13_455 ?
C2 C3 C3 119.6(7) . 13_455 ?
C3 C4 C5 121.5(7) . . ?
N1 C5 C4 120.0(7) . . ?
F3A Sb F3A 179.5(4) 10 . ?
F3A Sb F2A 90.21(17) . . ?
F3A Sb F1A 90.15(17) . . ?
F2A Sb F1A 90.3(3) . . ?
F3A Sb F6A 89.85(17) . . ?
F2A Sb F6A 90.2(3) . . ?
F1A Sb F6A 179.5(4) . . ?
F3A Sb F5A 89.79(17) . . ?
F2A Sb F5A 180.0(4) . . ?
F1A Sb F5A 89.7(3) . . ?
F6A Sb F5A 89.8(3) . . ?
F3A Sb F6A' 89.79(17) . . ?
F2A Sb F6A' 109.8(6) . . ?
F1A Sb F6A' 159.9(6) . . ?
F3A Sb F1A' 90.21(17) . . ?
F6A Sb F1A' 160.3(6) . . ?
F5A Sb F1A' 109.8(6) . . ?
F6A' Sb F1A' 180.0(4) . . ?
F6A' Sb F5A' 90.0(3) . . ?
F1A' Sb F5A' 90.1(3) . . ?
F3A Sb F2A' 90.15(17) . . ?
F6A' Sb F2A' 90.1(3) . . ?
F1A' Sb F2A' 89.9(3) . . ?
F5A' Sb F2A' 180.0(4) . . ?
F1 Si F1 180.0(6) . 9_556 ?
C1E N1E C1E 112.8(8) 16 . ?
C1E N1E C1E 103.0(16) 16 15_455 ?
C1E N1E C1E 112.8(8) . 15_455 ?
N1E C1E C2E' 115(3) . . ?
N1E C1E C2E 113.4(16) . . ?
C1S O1S Cu 137(3) . . ?

loop_
_geom_bond_atom_site_label_1
_geom_bond_atom_site_label_2
_geom_bond_distance
_geom_bond_site_symmetry_2
_geom_bond_publ_flag
Cu O1 1.930(4) . ?
Cu F2 2.404(8) . ?
Cu O1S 2.43(4) 2 ?
Cu O1S 2.43(4) . ?
O1 N1 1.346(6) . ?
N1 C1 1.322(9) . ?
N1 C5 1.322(9) . ?
C1 C2 1.386(9) . ?
C2 C3 1.405(9) . ?
C3 C4 1.347(10) . ?
C3 C3 1.482(11) 13_455 ?
C4 C5 1.381(9) . ?
Sb F1A 1.873(9) . ?
Sb F2A 1.868(10) . ?
Sb F3A 1.866(7) . ?
Sb F5A 1.878(10) . ?
Sb F6A 1.874(10) . ?
Sb F1A' 1.894(14) . ?
Sb F2A' 1.898(14) . ?
Sb F5A' 1.897(14) . ?
Sb F6A' 1.890(14) . ?
Si F2 1.678(7) . ?
Si F1' 1.682(8) . ?
Si F1 1.683(9) . ?
N1E C1E 1.476(9) . ?
C1E C2E' 1.516(10) . ?
C1E C2E 1.523(10) . ?
C1S O1S 1.415(10) . ?

loop_
_platon_squeeze_void_nr
_platon_squeeze_void_average_x
_platon_squeeze_void_average_y
_platon_squeeze_void_average_z
_platon_squeeze_void_volume
_platon_squeeze_void_count_electrons
1 0.213 0.560 0.000 89.3 17.0
2 0.440 0.213 0.000 89.3 16.8
3 0.560 0.787 0.000 89.3 16.8
4 0.787 0.440 0.000 89.3 16.6
5 0.060 0.287 0.500 89.3 16.8
6 0.287 0.940 0.500 89.3 16.6
7 0.713 0.060 0.500 89.3 17.0
8 0.940 0.713 0.500 89.3 16.8
